data_9015146
loop_
_publ_author_name
'Ruchaud, N.'
'Grannec, J.'
'Hagenmuller, P.'
'Soubeyroux, J.'

_publ_section_title
;
 A neutron diffraction study of the anion-excess cubic ReO3-type
 derived phase Fe.8Zr.2F3.2
 _cod_database_code 1008534
;
_journal_name_full 'Journal of Alloys and Compounds'
_journal_page_first 263
_journal_page_last 270
_journal_volume 183
_journal_year 1992
_chemical_formula_sum 'F1.6 Fe0.4 Zr0.1'
_space_group_IT_number 225
_symmetry_space_group_name_Hall '-F 4 2 3'
_symmetry_space_group_name_H-M 'F m -3 m'
_cell_angle_alpha 90
_cell_angle_beta 90
_cell_angle_gamma 90
_cell_length_a 7.6827
_cell_length_b 7.6827
_cell_length_c 7.6827
_cell_formula_units_Z 48
_cell_volume 453.463
_database_code_amcsd 0016427
_exptl_crystal_density_diffrn 10.874
_cod_duplicate_entry 1008534
_cod_original_sg_symbol_H-M 'F m 3 m'
_cod_original_formula_sum 'Fe.4 Zr.1 F1.6'
_cod_database_code 9015146
_amcsd_formula_title 'F3.2 Fe0.8 Zr0.2'

loop_
_space_group_symop_operation_xyz
x,y,z
x,1/2+y,1/2+z
1/2+x,y,1/2+z
1/2+x,1/2+y,z
z,-x,y
z,1/2-x,1/2+y
1/2+z,-x,1/2+y
1/2+z,1/2-x,y
-y,z,-x
-y,1/2+z,1/2-x
1/2-y,z,1/2-x
1/2-y,1/2+z,-x
x,-y,z
x,1/2-y,1/2+z
1/2+x,-y,1/2+z
1/2+x,1/2-y,z
-z,x,-y
-z,1/2+x,1/2-y
1/2-z,x,1/2-y
1/2-z,1/2+x,-y
y,-z,x
y,1/2-z,1/2+x
1/2+y,-z,1/2+x
1/2+y,1/2-z,x
-x,y,-z
-x,1/2+y,1/2-z
1/2-x,y,1/2-z
1/2-x,1/2+y,-z
x,-z,-y
x,1/2-z,1/2-y
1/2+x,-z,1/2-y
1/2+x,1/2-z,-y
-z,y,x
-z,1/2+y,1/2+x
1/2-z,y,1/2+x
1/2-z,1/2+y,x
y,-x,-z
y,1/2-x,1/2-z
1/2+y,-x,1/2-z
1/2+y,1/2-x,-z
-x,z,y
-x,1/2+z,1/2+y
1/2-x,z,1/2+y
1/2-x,1/2+z,y
z,-y,-x
z,1/2-y,1/2-x
1/2+z,-y,1/2-x
1/2+z,1/2-y,-x
-y,x,z
-y,1/2+x,1/2+z
1/2-y,x,1/2+z
1/2-y,1/2+x,z
x,z,y
x,1/2+z,1/2+y
1/2+x,z,1/2+y
1/2+x,1/2+z,y
-z,-y,-x
-z,1/2-y,1/2-x
1/2-z,-y,1/2-x
1/2-z,1/2-y,-x
y,x,z
y,1/2+x,1/2+z
1/2+y,x,1/2+z
1/2+y,1/2+x,z
-x,-z,-y
-x,1/2-z,1/2-y
1/2-x,-z,1/2-y
1/2-x,1/2-z,-y
z,y,x
z,1/2+y,1/2+x
1/2+z,y,1/2+x
1/2+z,1/2+y,x
-y,-x,-z
-y,1/2-x,1/2-z
1/2-y,-x,1/2-z
1/2-y,1/2-x,-z
z,x,-y
z,1/2+x,1/2-y
1/2+z,x,1/2-y
1/2+z,1/2+x,-y
-y,-z,x
-y,1/2-z,1/2+x
1/2-y,-z,1/2+x
1/2-y,1/2-z,x
x,y,-z
x,1/2+y,1/2-z
1/2+x,y,1/2-z
1/2+x,1/2+y,-z
-z,-x,y
-z,1/2-x,1/2+y
1/2-z,-x,1/2+y
1/2-z,1/2-x,y
y,z,-x
y,1/2+z,1/2-x
1/2+y,z,1/2-x
1/2+y,1/2+z,-x
-x,-y,z
-x,1/2-y,1/2+z
1/2-x,-y,1/2+z
1/2-x,1/2-y,z
-z,x,y
-z,1/2+x,1/2+y
1/2-z,x,1/2+y
1/2-z,1/2+x,y
y,-z,-x
y,1/2-z,1/2-x
1/2+y,-z,1/2-x
1/2+y,1/2-z,-x
-x,y,z
-x,1/2+y,1/2+z
1/2-x,y,1/2+z
1/2-x,1/2+y,z
z,-x,-y
z,1/2-x,1/2-y
1/2+z,-x,1/2-y
1/2+z,1/2-x,-y
-y,z,x
-y,1/2+z,1/2+x
1/2-y,z,1/2+x
1/2-y,1/2+z,x
x,-y,-z
x,1/2-y,1/2-z
1/2+x,-y,1/2-z
1/2+x,1/2-y,-z
-x,z,-y
-x,1/2+z,1/2-y
1/2-x,z,1/2-y
1/2-x,1/2+z,-y
z,-y,x
z,1/2-y,1/2+x
1/2+z,-y,1/2+x
1/2+z,1/2-y,x
-y,x,-z
-y,1/2+x,1/2-z
1/2-y,x,1/2-z
1/2-y,1/2+x,-z
x,-z,y
x,1/2-z,1/2+y
1/2+x,-z,1/2+y
1/2+x,1/2-z,y
-z,y,-x
-z,1/2+y,1/2-x
1/2-z,y,1/2-x
1/2-z,1/2+y,-x
y,-x,z
y,1/2-x,1/2+z
1/2+y,-x,1/2+z
1/2+y,1/2-x,z
-x,-z,y
-x,1/2-z,1/2+y
1/2-x,-z,1/2+y
1/2-x,1/2-z,y
z,y,-x
z,1/2+y,1/2-x
1/2+z,y,1/2-x
1/2+z,1/2+y,-x
-y,-x,z
-y,1/2-x,1/2+z
1/2-y,-x,1/2+z
1/2-y,1/2-x,z
x,z,-y
x,1/2+z,1/2-y
1/2+x,z,1/2-y
1/2+x,1/2+z,-y
-z,-y,x
-z,1/2-y,1/2+x
1/2-z,-y,1/2+x
1/2-z,1/2-y,x
y,x,-z
y,1/2+x,1/2-z
1/2+y,x,1/2-z
1/2+y,1/2+x,-z
-z,-x,-y
-z,1/2-x,1/2-y
1/2-z,-x,1/2-y
1/2-z,1/2-x,-y
y,z,x
y,1/2+z,1/2+x
1/2+y,z,1/2+x
1/2+y,1/2+z,x
-x,-y,-z
-x,1/2-y,1/2-z
1/2-x,-y,1/2-z
1/2-x,1/2-y,-z
z,x,y
z,1/2+x,1/2+y
1/2+z,x,1/2+y
1/2+z,1/2+x,y
-y,-z,-x
-y,1/2-z,1/2-x
1/2-y,-z,1/2-x
1/2-y,1/2-z,-x

loop_
_atom_site_label
_atom_site_fract_x
_atom_site_fract_y
_atom_site_fract_z
_atom_site_occupancy
Fe1 0.00000 0.00000 0.01220 0.40000
Zr1 0.00000 0.00000 0.01220 0.10000
Fe2 0.50000 0.50000 0.51220 0.40000
Zr2 0.50000 0.50000 0.51220 0.10000
F1 0.25000 0.02250 0.02250 0.70750
F2 0.25000 0.14100 0.07300 0.04630

loop_
_cod_related_entry_id
_cod_related_entry_database
_cod_related_entry_code
1 AMCSD 0016427
